data_1517846
loop_
_publ_author_name
'Erker, G.'
'Kehr, Gerald'
'Daniliuc, Constantin Gabriel'
'M\"uck-Lichtenfeld, Christian'
'Chen, Guo-Qiang'
'Moquist, Philip'
'Bussmann, Kathrin'

_publ_section_title
;
 \a-CH Acidity of Alkyl-B(C6F5)2 Compounds -- the Role of Stabilized
 Borataalkene Formation in Frustrated Lewis Pair Chemistry
;
_journal_name_full 'Chem. Sci.'
_journal_paper_doi 10.1039/C4SC01711K
_journal_year 2014
_chemical_formula_sum 'C25 H26 B F10 P'
_chemical_formula_weight 558.24
_chemical_name_systematic
; 
 ? 
;
_space_group_IT_number 15
_symmetry_cell_setting monoclinic
_symmetry_space_group_name_Hall '-C 2yc'
_symmetry_space_group_name_H-M 'C 1 2/c 1'
_atom_sites_solution_hydrogens geom
_atom_sites_solution_primary direct
_atom_sites_solution_secondary difmap
_audit_creation_method SHELXL-97
_cell_angle_alpha 90.00
_cell_angle_beta 109.881(2)
_cell_angle_gamma 90.00
_cell_formula_units_Z 8
_cell_length_a 25.4740(7)
_cell_length_b 12.5753(3)
_cell_length_c 19.1732(4)
_cell_measurement_reflns_used 5274
_cell_measurement_temperature 223(2)
_cell_measurement_theta_max 68.25
_cell_measurement_theta_min 0.88
_cell_volume 5775.9(3)
_computing_cell_refinement 'Collect (Nonius B.V., 1998)'
_computing_data_collection 'Collect (Nonius B.V., 1998)'
_computing_data_reduction 'Denzo-SMN (Otwinowski & Minor, 1997)'
_computing_molecular_graphics 'XP (BrukerAXS, 2000)'
_computing_publication_material 'SHELXL-97 (Sheldrick, 1997)'
_computing_structure_refinement 'SHELXL-97 (Sheldrick, 1997)'
_computing_structure_solution 'SHELXS-97 (Sheldrick, 1990)'
_diffrn_ambient_temperature 223(2)
_diffrn_measured_fraction_theta_full 0.982
_diffrn_measured_fraction_theta_max 0.982
_diffrn_measurement_device_type 'Nonius KappaCCD APEXII'
_diffrn_measurement_method '\w and \f scans'
_diffrn_radiation_monochromator graphite
_diffrn_radiation_source 'fine-focus sealed tube'
_diffrn_radiation_type CuK\a
_diffrn_radiation_wavelength 1.54178
_diffrn_reflns_av_R_equivalents 0.059
_diffrn_reflns_av_sigmaI/netI 0.0245
_diffrn_reflns_limit_h_max 30
_diffrn_reflns_limit_h_min 0
_diffrn_reflns_limit_k_max 14
_diffrn_reflns_limit_k_min 0
_diffrn_reflns_limit_l_max 21
_diffrn_reflns_limit_l_min -22
_diffrn_reflns_number 41845
_diffrn_reflns_theta_full 67.58
_diffrn_reflns_theta_max 67.58
_diffrn_reflns_theta_min 3.69
_exptl_absorpt_coefficient_mu 1.547
_exptl_absorpt_correction_T_max 0.9551
_exptl_absorpt_correction_T_min 0.8012
_exptl_absorpt_correction_type multi-scan
_exptl_absorpt_process_details 'Denzo (Otwinowski, Borek, Majewski & Minor, 2003)'
_exptl_crystal_colour colourless
_exptl_crystal_density_diffrn 1.284
_exptl_crystal_density_method 'not measured'
_exptl_crystal_description plate
_exptl_crystal_F_000 2288
_exptl_crystal_size_max 0.15
_exptl_crystal_size_mid 0.12
_exptl_crystal_size_min 0.03
_refine_diff_density_max 0.196
_refine_diff_density_min -0.267
_refine_diff_density_rms 0.037
_refine_ls_extinction_method none
_refine_ls_goodness_of_fit_ref 1.072
_refine_ls_hydrogen_treatment constr
_refine_ls_matrix_type full
_refine_ls_number_parameters 341
_refine_ls_number_reflns 5118
_refine_ls_number_restraints 0
_refine_ls_restrained_S_all 1.072
_refine_ls_R_factor_all 0.0487
_refine_ls_R_factor_gt 0.0392
_refine_ls_shift/su_max 0.001
_refine_ls_shift/su_mean 0.000
_refine_ls_structure_factor_coef Fsqd
_refine_ls_weighting_details 'calc w=1/[\s^2^(Fo^2^)+(0.0499P)^2^+3.1385P] where P=(Fo^2^+2Fc^2^)/3'
_refine_ls_weighting_scheme calc
_refine_ls_wR_factor_gt 0.1018
_refine_ls_wR_factor_ref 0.1069
_reflns_number_gt 4115
_reflns_number_total 5118
_reflns_threshold_expression >2sigma(I)
_cod_data_source_file c4sc01711k2.cif
_cod_data_source_block erk7297
_cod_original_cell_volume 5775.9(2)
_cod_original_sg_symbol_H-M C2/c
_cod_database_code 1517846

loop_
_symmetry_equiv_pos_as_xyz
'x, y, z'
'-x, y, -z+1/2'
'x+1/2, y+1/2, z'
'-x+1/2, y+1/2, -z+1/2'
'-x, -y, -z'
'x, -y, z-1/2'
'-x+1/2, -y+1/2, -z'
'x+1/2, -y+1/2, z-1/2'

loop_
_atom_site_label
_atom_site_type_symbol
_atom_site_fract_x
_atom_site_fract_y
_atom_site_fract_z
_atom_site_U_iso_or_equiv
_atom_site_adp_type
_atom_site_occupancy
_atom_site_symmetry_multiplicity
_atom_site_calc_flag
_atom_site_refinement_flags
P1 P 0.154007(18) 0.55796(4) 0.17157(3) 0.04252(13) Uani 1 1 d .
B1 B 0.13334(8) 0.49339(17) 0.06642(11) 0.0424(5) Uani 1 1 d .
C1 C 0.15127(8) 0.69831(15) 0.14602(11) 0.0487(4) Uani 1 1 d .
H1A H 0.1598 0.7411 0.1912 0.058 Uiso 1 1 calc R
H1B H 0.1806 0.7121 0.1248 0.058 Uiso 1 1 calc R
C2 C 0.09642(8) 0.73520(16) 0.09165(12) 0.0507(5) Uani 1 1 d .
C3 C 0.06610(8) 0.67397(16) 0.03674(11) 0.0518(5) Uani 1 1 d .
H3 H 0.0326 0.7038 0.0054 0.062 Uiso 1 1 calc R
C4 C 0.07821(7) 0.56318(15) 0.01793(11) 0.0479(4) Uani 1 1 d .
H4A H 0.0789 0.5661 -0.0328 0.057 Uiso 1 1 calc R
H4B H 0.0455 0.5204 0.0158 0.057 Uiso 1 1 calc R
C5 C 0.08113(10) 0.84816(17) 0.10185(15) 0.0655(6) Uani 1 1 d .
H5A H 0.0473 0.8675 0.0618 0.098 Uiso 1 1 calc R
H5B H 0.1113 0.8951 0.1015 0.098 Uiso 1 1 calc R
H5C H 0.0749 0.8548 0.1488 0.098 Uiso 1 1 calc R
C11 C 0.09993(9) 0.54152(16) 0.21974(11) 0.0522(5) Uani 1 1 d .
C12 C 0.11674(10) 0.46070(19) 0.28428(12) 0.0636(6) Uani 1 1 d .
H12A H 0.0870 0.4550 0.3049 0.095 Uiso 1 1 calc R
H12B H 0.1506 0.4846 0.3224 0.095 Uiso 1 1 calc R
H12C H 0.1232 0.3917 0.2660 0.095 Uiso 1 1 calc R
C13 C 0.08851(10) 0.64926(18) 0.25035(13) 0.0630(6) Uani 1 1 d .
H13A H 0.0740 0.6992 0.2098 0.094 Uiso 1 1 calc R
H13B H 0.1230 0.6767 0.2855 0.094 Uiso 1 1 calc R
H13C H 0.0613 0.6396 0.2750 0.094 Uiso 1 1 calc R
C14 C 0.04464(8) 0.50334(19) 0.16254(12) 0.0600(5) Uani 1 1 d .
H14A H 0.0174 0.4918 0.1870 0.090 Uiso 1 1 calc R
H14B H 0.0509 0.4373 0.1404 0.090 Uiso 1 1 calc R
H14C H 0.0308 0.5568 0.1242 0.090 Uiso 1 1 calc R
C15 C 0.22762(8) 0.54814(16) 0.24090(11) 0.0523(5) Uani 1 1 d .
C16 C 0.23402(10) 0.61619(19) 0.30986(12) 0.0634(6) Uani 1 1 d .
H16A H 0.2085 0.5907 0.3339 0.095 Uiso 1 1 calc R
H16B H 0.2255 0.6898 0.2952 0.095 Uiso 1 1 calc R
H16C H 0.2721 0.6110 0.3440 0.095 Uiso 1 1 calc R
C17 C 0.24376(9) 0.43269(18) 0.26405(13) 0.0644(6) Uani 1 1 d .
H17A H 0.2820 0.4302 0.2978 0.097 Uiso 1 1 calc R
H17B H 0.2403 0.3904 0.2204 0.097 Uiso 1 1 calc R
H17C H 0.2191 0.4044 0.2886 0.097 Uiso 1 1 calc R
C18 C 0.26946(8) 0.5923(2) 0.20618(12) 0.0636(6) Uani 1 1 d .
H18A H 0.2624 0.6674 0.1957 0.095 Uiso 1 1 calc R
H18B H 0.2652 0.5545 0.1605 0.095 Uiso 1 1 calc R
H18C H 0.3072 0.5827 0.2405 0.095 Uiso 1 1 calc R
C21 C 0.18778(7) 0.50877(15) 0.03932(10) 0.0446(4) Uani 1 1 d .
F22 F 0.16067(5) 0.67700(9) -0.01796(7) 0.0609(3) Uani 1 1 d .
C22 C 0.19603(8) 0.59374(16) -0.00183(11) 0.0490(4) Uani 1 1 d .
F23 F 0.24406(6) 0.68669(12) -0.06912(7) 0.0764(4) Uani 1 1 d .
C23 C 0.23989(9) 0.60148(19) -0.02877(11) 0.0569(5) Uani 1 1 d .
F24 F 0.32157(6) 0.52872(15) -0.03997(9) 0.0915(5) Uani 1 1 d .
C24 C 0.27853(9) 0.5219(2) -0.01456(13) 0.0648(6) Uani 1 1 d .
F25 F 0.31029(6) 0.35567(14) 0.03931(9) 0.0914(5) Uani 1 1 d .
C25 C 0.27291(8) 0.4352(2) 0.02520(13) 0.0634(6) Uani 1 1 d .
F26 F 0.22744(5) 0.34329(10) 0.09187(7) 0.0649(3) Uani 1 1 d .
C26 C 0.22852(8) 0.43025(17) 0.05086(11) 0.0519(5) Uani 1 1 d .
C31 C 0.11453(7) 0.36776(15) 0.05192(10) 0.0435(4) Uani 1 1 d .
F32 F 0.09236(5) 0.39794(10) -0.07739(6) 0.0635(3) Uani 1 1 d .
C32 C 0.09362(8) 0.33189(15) -0.02093(10) 0.0483(4) Uani 1 1 d .
F33 F 0.05429(6) 0.20306(11) -0.11376(7) 0.0748(4) Uani 1 1 d .
C33 C 0.07430(8) 0.23044(17) -0.04173(11) 0.0533(5) Uani 1 1 d .
F34 F 0.05739(6) 0.05728(9) -0.00744(8) 0.0718(4) Uani 1 1 d .
C34 C 0.07628(8) 0.15678(16) 0.01152(12) 0.0530(5) Uani 1 1 d .
F35 F 0.10130(6) 0.11422(10) 0.13814(7) 0.0728(4) Uani 1 1 d .
C35 C 0.09793(8) 0.18617(15) 0.08464(11) 0.0523(5) Uani 1 1 d .
F36 F 0.13946(5) 0.30948(9) 0.17628(6) 0.0629(3) Uani 1 1 d .
C36 C 0.11661(8) 0.28847(15) 0.10274(10) 0.0476(4) Uani 1 1 d .

loop_
_atom_site_aniso_label
_atom_site_aniso_U_11
_atom_site_aniso_U_22
_atom_site_aniso_U_33
_atom_site_aniso_U_23
_atom_site_aniso_U_13
_atom_site_aniso_U_12
P1 0.0405(2) 0.0436(3) 0.0432(2) 0.0013(2) 0.01387(19) -0.00055(19)
B1 0.0387(10) 0.0463(12) 0.0423(10) 0.0018(9) 0.0138(8) -0.0023(9)
C1 0.0475(10) 0.0465(10) 0.0527(11) -0.0017(9) 0.0180(8) -0.0014(8)
C2 0.0466(10) 0.0482(11) 0.0617(12) 0.0068(9) 0.0240(9) 0.0040(9)
C3 0.0422(10) 0.0537(11) 0.0592(12) 0.0124(9) 0.0167(9) 0.0086(9)
C4 0.0381(9) 0.0538(11) 0.0508(10) 0.0035(9) 0.0138(8) -0.0020(8)
C5 0.0667(14) 0.0474(12) 0.0867(16) 0.0092(11) 0.0314(12) 0.0098(10)
C11 0.0560(11) 0.0530(12) 0.0521(11) 0.0005(9) 0.0243(9) 0.0002(9)
C12 0.0780(15) 0.0639(14) 0.0577(12) 0.0081(10) 0.0345(11) -0.0016(11)
C13 0.0715(14) 0.0642(14) 0.0631(13) -0.0009(11) 0.0358(11) 0.0061(11)
C14 0.0504(11) 0.0719(14) 0.0645(13) 0.0015(11) 0.0285(10) -0.0060(10)
C15 0.0486(10) 0.0531(11) 0.0485(10) -0.0010(9) 0.0078(8) 0.0013(9)
C16 0.0650(13) 0.0633(14) 0.0520(12) -0.0048(10) 0.0071(10) -0.0032(11)
C17 0.0587(12) 0.0619(13) 0.0602(13) 0.0007(10) 0.0039(10) 0.0092(10)
C18 0.0414(10) 0.0798(15) 0.0621(13) -0.0042(11) 0.0077(9) -0.0068(10)
C21 0.0385(9) 0.0523(11) 0.0430(9) -0.0025(8) 0.0137(8) -0.0030(8)
F22 0.0622(7) 0.0582(7) 0.0671(7) 0.0116(6) 0.0283(6) -0.0015(6)
C22 0.0457(10) 0.0535(11) 0.0485(10) -0.0041(9) 0.0169(8) -0.0076(9)
F23 0.0883(9) 0.0857(9) 0.0686(8) -0.0056(7) 0.0438(7) -0.0340(7)
C23 0.0574(12) 0.0702(14) 0.0485(11) -0.0093(10) 0.0251(9) -0.0220(11)
F24 0.0625(8) 0.1352(13) 0.0972(10) -0.0242(10) 0.0538(8) -0.0226(8)
C24 0.0454(11) 0.0928(17) 0.0638(13) -0.0202(13) 0.0283(10) -0.0163(11)
F25 0.0587(8) 0.1097(12) 0.1142(12) -0.0070(10) 0.0404(8) 0.0230(8)
C25 0.0426(11) 0.0804(16) 0.0697(14) -0.0124(12) 0.0223(10) 0.0063(11)
F26 0.0549(7) 0.0650(8) 0.0765(8) 0.0112(6) 0.0246(6) 0.0148(6)
C26 0.0420(10) 0.0591(12) 0.0542(11) -0.0015(10) 0.0159(9) -0.0003(9)
C31 0.0393(9) 0.0470(10) 0.0452(10) 0.0001(8) 0.0159(8) 0.0001(8)
F32 0.0822(8) 0.0639(7) 0.0469(6) -0.0001(5) 0.0252(6) -0.0114(6)
C32 0.0478(10) 0.0503(11) 0.0476(10) 0.0019(9) 0.0174(8) -0.0017(8)
F33 0.0912(9) 0.0707(8) 0.0564(7) -0.0169(6) 0.0171(7) -0.0132(7)
C33 0.0518(11) 0.0557(12) 0.0506(11) -0.0092(9) 0.0149(9) -0.0026(9)
F34 0.0748(8) 0.0447(7) 0.0844(9) -0.0077(6) 0.0121(7) -0.0081(6)
C34 0.0466(10) 0.0430(10) 0.0657(13) -0.0061(9) 0.0142(9) -0.0024(8)
F35 0.0890(9) 0.0488(7) 0.0726(8) 0.0135(6) 0.0170(7) -0.0056(6)
C35 0.0513(11) 0.0436(11) 0.0594(12) 0.0072(9) 0.0155(9) -0.0001(8)
F36 0.0816(8) 0.0533(7) 0.0468(6) 0.0036(5) 0.0127(6) -0.0026(6)
C36 0.0462(10) 0.0482(11) 0.0461(10) -0.0009(8) 0.0128(8) 0.0011(8)

loop_
_atom_type_symbol
_atom_type_description
_atom_type_scat_dispersion_real
_atom_type_scat_dispersion_imag
_atom_type_scat_source
C C 0.0181 0.0091 'International Tables Vol C Tables 4.2.6.8 and 6.1.1.4'
H H 0.0000 0.0000 'International Tables Vol C Tables 4.2.6.8 and 6.1.1.4'
B B 0.0090 0.0039 'International Tables Vol C Tables 4.2.6.8 and 6.1.1.4'
F F 0.0727 0.0534 'International Tables Vol C Tables 4.2.6.8 and 6.1.1.4'
P P 0.2955 0.4335 'International Tables Vol C Tables 4.2.6.8 and 6.1.1.4'

loop_
_geom_angle_atom_site_label_1
_geom_angle_atom_site_label_2
_geom_angle_atom_site_label_3
_geom_angle
C1 P1 C15 100.91(9)
C1 P1 C11 105.42(9)
C15 P1 C11 110.92(9)
C1 P1 B1 98.28(9)
C15 P1 B1 121.35(9)
C11 P1 B1 116.22(9)
C31 B1 C4 105.79(14)
C31 B1 C21 106.67(15)
C4 B1 C21 113.96(15)
C31 B1 P1 120.27(13)
C4 B1 P1 103.08(13)
C21 B1 P1 107.36(12)
C2 C1 P1 115.19(14)
C3 C2 C5 123.19(19)
C3 C2 C1 121.73(18)
C5 C2 C1 114.96(18)
C2 C3 C4 128.46(17)
C3 C4 B1 124.40(16)
C14 C11 C13 107.46(18)
C14 C11 C12 107.63(17)
C13 C11 C12 108.04(17)
C14 C11 P1 108.94(13)
C13 C11 P1 110.40(14)
C12 C11 P1 114.13(14)
C17 C15 C16 109.80(17)
C17 C15 C18 108.03(18)
C16 C15 C18 106.55(17)
C17 C15 P1 111.60(14)
C16 C15 P1 110.91(14)
C18 C15 P1 109.77(14)
C22 C21 C26 112.79(17)
C22 C21 B1 125.18(16)
C26 C21 B1 121.81(17)
F22 C22 C23 114.92(18)
F22 C22 C21 120.73(16)
C23 C22 C21 124.4(2)
F23 C23 C24 120.40(19)
F23 C23 C22 120.1(2)
C24 C23 C22 119.5(2)
F24 C24 C25 120.4(2)
F24 C24 C23 120.1(2)
C25 C24 C23 119.45(19)
F25 C25 C24 120.3(2)
F25 C25 C26 120.4(2)
C24 C25 C26 119.3(2)
F26 C26 C25 115.13(18)
F26 C26 C21 120.23(17)
C25 C26 C21 124.6(2)
C36 C31 C32 112.57(17)
C36 C31 B1 129.32(16)
C32 C31 B1 118.11(16)
F32 C32 C33 115.29(17)
F32 C32 C31 120.01(17)
C33 C32 C31 124.68(18)
F33 C33 C34 119.91(18)
F33 C33 C32 120.55(19)
C34 C33 C32 119.53(18)
F34 C34 C33 120.63(19)
F34 C34 C35 120.62(19)
C33 C34 C35 118.75(18)
F35 C35 C34 119.76(18)
F35 C35 C36 120.59(18)
C34 C35 C36 119.64(18)
F36 C36 C35 115.74(17)
F36 C36 C31 119.50(17)
C35 C36 C31 124.75(18)

loop_
_geom_bond_atom_site_label_1
_geom_bond_atom_site_label_2
_geom_bond_distance
P1 C1 1.827(2)
P1 C15 1.8982(19)
P1 C11 1.913(2)
P1 B1 2.069(2)
B1 C31 1.647(3)
B1 C4 1.649(3)
B1 C21 1.649(3)
C1 C2 1.504(3)
C2 C3 1.321(3)
C2 C5 1.503(3)
C3 C4 1.497(3)
C11 C14 1.538(3)
C11 C13 1.543(3)
C11 C12 1.545(3)
C15 C17 1.533(3)
C15 C16 1.536(3)
C15 C18 1.539(3)
C21 C22 1.386(3)
C21 C26 1.395(3)
F22 C22 1.347(2)
C22 C23 1.385(3)
F23 C23 1.347(3)
C23 C24 1.365(3)
F24 C24 1.345(2)
C24 C25 1.365(4)
F25 C25 1.343(3)
C25 C26 1.379(3)
F26 C26 1.353(2)
C31 C36 1.383(3)
C31 C32 1.390(3)
F32 C32 1.356(2)
C32 C33 1.377(3)
F33 C33 1.344(2)
C33 C34 1.367(3)
F34 C34 1.346(2)
C34 C35 1.371(3)
F35 C35 1.348(2)
C35 C36 1.375(3)
F36 C36 1.356(2)

loop_
_geom_torsion_atom_site_label_1
_geom_torsion_atom_site_label_2
_geom_torsion_atom_site_label_3
_geom_torsion_atom_site_label_4
_geom_torsion
C1 P1 B1 C31 -165.28(14)
C15 P1 B1 C31 86.50(16)
C11 P1 B1 C31 -53.50(17)
C1 P1 B1 C4 -47.95(13)
C15 P1 B1 C4 -156.17(11)
C11 P1 B1 C4 63.83(14)
C1 P1 B1 C21 72.67(13)
C15 P1 B1 C21 -35.54(16)
C11 P1 B1 C21 -175.54(12)
C15 P1 C1 C2 -178.43(15)
C11 P1 C1 C2 -62.94(16)
B1 P1 C1 C2 57.27(16)
P1 C1 C2 C3 -37.0(2)
P1 C1 C2 C5 146.81(16)
C5 C2 C3 C4 176.2(2)
C1 C2 C3 C4 0.3(3)
C2 C3 C4 B1 2.1(3)
C31 B1 C4 C3 153.02(17)
C21 B1 C4 C3 -90.1(2)
P1 B1 C4 C3 25.9(2)
C1 P1 C11 C14 95.15(15)
C15 P1 C11 C14 -156.45(14)
B1 P1 C11 C14 -12.44(18)
C1 P1 C11 C13 -22.63(17)
C15 P1 C11 C13 85.77(16)
B1 P1 C11 C13 -130.22(15)
C1 P1 C11 C12 -144.54(15)
C15 P1 C11 C12 -36.15(18)
B1 P1 C11 C12 107.86(16)
C1 P1 C15 C17 -172.50(15)
C11 P1 C15 C17 76.19(17)
B1 P1 C15 C17 -65.69(18)
C1 P1 C15 C16 64.72(16)
C11 P1 C15 C16 -46.59(17)
B1 P1 C15 C16 171.53(14)
C1 P1 C15 C18 -52.76(16)
C11 P1 C15 C18 -164.07(14)
B1 P1 C15 C18 54.05(18)
C31 B1 C21 C22 136.71(18)
C4 B1 C21 C22 20.3(3)
P1 B1 C21 C22 -93.13(19)
C31 B1 C21 C26 -37.5(2)
C4 B1 C21 C26 -153.91(17)
P1 B1 C21 C26 92.62(19)
C26 C21 C22 F22 -179.74(16)
B1 C21 C22 F22 5.6(3)
C26 C21 C22 C23 -0.3(3)
B1 C21 C22 C23 -174.98(18)
F22 C22 C23 F23 -1.4(3)
C21 C22 C23 F23 179.15(17)
F22 C22 C23 C24 179.10(18)
C21 C22 C23 C24 -0.4(3)
F23 C23 C24 F24 0.9(3)
C22 C23 C24 F24 -179.55(18)
F23 C23 C24 C25 -178.69(19)
C22 C23 C24 C25 0.8(3)
F24 C24 C25 F25 -0.1(3)
C23 C24 C25 F25 179.5(2)
F24 C24 C25 C26 179.77(19)
C23 C24 C25 C26 -0.6(3)
F25 C25 C26 F26 2.1(3)
C24 C25 C26 F26 -177.76(19)
F25 C25 C26 C21 179.75(19)
C24 C25 C26 C21 -0.1(3)
C22 C21 C26 F26 178.08(17)
B1 C21 C26 F26 -7.0(3)
C22 C21 C26 C25 0.5(3)
B1 C21 C26 C25 175.43(19)
C4 B1 C31 C36 -125.28(19)
C21 B1 C31 C36 113.0(2)
P1 B1 C31 C36 -9.3(3)
C4 B1 C31 C32 55.2(2)
C21 B1 C31 C32 -66.4(2)
P1 B1 C31 C32 171.17(14)
C36 C31 C32 F32 -175.54(16)
B1 C31 C32 F32 4.0(3)
C36 C31 C32 C33 3.0(3)
B1 C31 C32 C33 -177.42(18)
F32 C32 C33 F33 -2.0(3)
C31 C32 C33 F33 179.37(18)
F32 C32 C33 C34 177.08(17)
C31 C32 C33 C34 -1.5(3)
F33 C33 C34 F34 -1.2(3)
C32 C33 C34 F34 179.65(18)
F33 C33 C34 C35 178.71(18)
C32 C33 C34 C35 -0.4(3)
F34 C34 C35 F35 1.3(3)
C33 C34 C35 F35 -178.70(18)
F34 C34 C35 C36 -179.51(18)
C33 C34 C35 C36 0.5(3)
F35 C35 C36 F36 1.9(3)
C34 C35 C36 F36 -177.38(17)
F35 C35 C36 C31 -179.51(17)
C34 C35 C36 C31 1.3(3)
C32 C31 C36 F36 175.72(16)
B1 C31 C36 F36 -3.8(3)
C32 C31 C36 C35 -2.9(3)
B1 C31 C36 C35 177.62(18)

loop_
_platon_squeeze_void_nr
_platon_squeeze_void_average_x
_platon_squeeze_void_average_y
_platon_squeeze_void_average_z
_platon_squeeze_void_volume
_platon_squeeze_void_count_electrons
_platon_squeeze_void_content
1 1.000 0.093 0.250 297 74 ' '
2 1.000 -0.093 0.750 297 74 ' '
3 0.500 0.407 0.750 297 74 ' '
4 0.500 0.593 0.250 297 74 ' '
